data_7007634
loop_
_publ_author_name
'Melnick, Jonathan G.'
'Parkin, Gerard'

_publ_section_title
;
 Methyl and arylchalcogenolate complexes of cadmium in a sulfur rich
 coordination environment: syntheses and structural characterization of
 the tris(2-mercapto-1-tert-butylimidazolyl)hydroborato cadmium
 complexes [Tm(Bu(t))]CdMe, and [Tm(Bu(t))]CdEAr (E = O, S, Se, Te) and
 analysis of the bonding in chalcogenolate compounds.
;
_journal_issue 35
_journal_name_full 'Dalton transactions (Cambridge, England : 2003)'
_journal_page_first 4207
_journal_page_last 4210
_journal_paper_doi 10.1039/b607916d
_journal_year 2006
_chemical_formula_sum 'C42 H68 B2 Cd N12 S6'
_chemical_formula_weight 1067.46
_chemical_name_systematic
;
?
;
_space_group_IT_number 88
_symmetry_cell_setting tetragonal
_symmetry_space_group_name_Hall '-I 4ad'
_symmetry_space_group_name_H-M 'I 41/a :2'
_atom_sites_solution_hydrogens geom
_atom_sites_solution_primary direct
_atom_sites_solution_secondary difmap
_audit_creation_method SHELXL-97
_cell_angle_alpha 90.00
_cell_angle_beta 90.00
_cell_angle_gamma 90.00
_cell_formula_units_Z 8
_cell_length_a 19.7140(8)
_cell_length_b 19.7140(8)
_cell_length_c 30.1310(17)
_cell_measurement_reflns_used 5103
_cell_measurement_temperature 243(2)
_cell_measurement_theta_max 26.483
_cell_measurement_theta_min 2.274
_cell_volume 11710.2(9)
_computing_cell_refinement 'Bruker SMART'
_computing_data_collection 'Bruker SMART'
_computing_data_reduction 'Bruker SHELXTL'
_computing_molecular_graphics 'Bruker SHELXTL'
_computing_publication_material 'Bruker SHELXTL'
_computing_structure_refinement 'SHELXL-97 (Sheldrick, 1997)'
_computing_structure_solution 'SHELXS-97 (Sheldrick, 1990)'
_diffrn_ambient_temperature 243(2)
_diffrn_measured_fraction_theta_full 0.956
_diffrn_measured_fraction_theta_max 0.956
_diffrn_measurement_device_type 'CCD area detector'
_diffrn_measurement_method 'phi and omega scans'
_diffrn_radiation_monochromator graphite
_diffrn_radiation_source 'fine-focus sealed tube'
_diffrn_radiation_type MoK\a
_diffrn_radiation_wavelength 0.71073
_diffrn_reflns_av_R_equivalents 0.0488
_diffrn_reflns_av_sigmaI/netI 0.0460
_diffrn_reflns_limit_h_max 20
_diffrn_reflns_limit_h_min -24
_diffrn_reflns_limit_k_max 26
_diffrn_reflns_limit_k_min -12
_diffrn_reflns_limit_l_max 39
_diffrn_reflns_limit_l_min -40
_diffrn_reflns_number 40055
_diffrn_reflns_theta_full 28.25
_diffrn_reflns_theta_max 28.25
_diffrn_reflns_theta_min 1.23
_exptl_absorpt_coefficient_mu 0.625
_exptl_absorpt_correction_T_max 0.8347
_exptl_absorpt_correction_T_min 0.7882
_exptl_absorpt_correction_type empirical
_exptl_absorpt_process_details SADABS
_exptl_crystal_colour BLOCK
_exptl_crystal_density_diffrn 1.211
_exptl_crystal_density_method 'not measured'
_exptl_crystal_description COLORLESS
_exptl_crystal_F_000 4464
_exptl_crystal_size_max 0.40
_exptl_crystal_size_mid 0.40
_exptl_crystal_size_min 0.30
_refine_diff_density_max 2.534
_refine_diff_density_min -0.330
_refine_diff_density_rms 0.151
_refine_ls_extinction_coef 0.00018(8)
_refine_ls_extinction_expression Fc^*^=kFc[1+0.001xFc^2^\l^3^/sin(2\q)]^-1/4^
_refine_ls_extinction_method SHELXL
_refine_ls_goodness_of_fit_ref 1.065
_refine_ls_hydrogen_treatment mixed
_refine_ls_matrix_type full
_refine_ls_number_parameters 290
_refine_ls_number_reflns 6946
_refine_ls_number_restraints 0
_refine_ls_restrained_S_all 1.065
_refine_ls_R_factor_all 0.0887
_refine_ls_R_factor_gt 0.0566
_refine_ls_shift/su_max 0.039
_refine_ls_shift/su_mean 0.003
_refine_ls_structure_factor_coef Fsqd
_refine_ls_weighting_details 'calc w=1/[\s^2^(Fo^2^)+(0.1367P)^2^+2.4785P] where P=(Fo^2^+2Fc^2^)/3'
_refine_ls_weighting_scheme calc
_refine_ls_wR_factor_gt 0.1937
_refine_ls_wR_factor_ref 0.2122
_reflns_number_gt 4703
_reflns_number_total 6946
_reflns_threshold_expression >2sigma(I)
_cod_data_source_file b607916d.txt
_cod_data_source_block sands10
_cod_depositor_comments
;
The following automatic conversions were performed:
'_symmetry_cell_setting' value 'Tetragonal' changed to 'tetragonal'
according to '/home/saulius/struct/CIF-dictionaries/cif_core.dic'
dictionary named 'cif_core.dic' version 2.4.1 from
2010-06-29.

'_exptl_absorpt_correction_type' value 'EMPIRICAL' changed to
'empirical' according to
'/home/saulius/struct/CIF-dictionaries/cif_core.dic' dictionary named
'cif_core.dic' version 2.4.1 from 2010-06-29.

Automatic conversion script
Id: cif_fix_enum 1527 2010-12-29 10:47:43Z saulius 
;
_cod_original_sg_symbol_H-M I4(1)/a
_cod_database_code 7007634

loop_
_symmetry_equiv_pos_as_xyz
'x, y, z'
'-x+1/2, -y, z+1/2'
'-y+3/4, x+1/4, z+1/4'
'y+3/4, -x+3/4, z+3/4'
'x+1/2, y+1/2, z+1/2'
'-x+1, -y+1/2, z+1'
'-y+5/4, x+3/4, z+3/4'
'y+5/4, -x+5/4, z+5/4'
'-x, -y, -z'
'x-1/2, y, -z-1/2'
'y-3/4, -x-1/4, -z-1/4'
'-y-3/4, x-3/4, -z-3/4'
'-x+1/2, -y+1/2, -z+1/2'
'x, y+1/2, -z'
'y-1/4, -x+1/4, -z+1/4'
'-y-1/4, x-1/4, -z-1/4'

loop_
_atom_site_label
_atom_site_type_symbol
_atom_site_fract_x
_atom_site_fract_y
_atom_site_fract_z
_atom_site_U_iso_or_equiv
_atom_site_adp_type
_atom_site_occupancy
_atom_site_symmetry_multiplicity
_atom_site_calc_flag
_atom_site_refinement_flags
_atom_site_disorder_assembly
_atom_site_disorder_group
Cd Cd 0.0000 0.7500 0.091682(15) 0.03474(18) Uani 1 2 d S . .
S1 S -0.08579(6) 0.69795(6) 0.03770(4) 0.0436(3) Uani 1 1 d . . .
S2 S 0.04844(5) 0.64878(6) 0.13484(4) 0.0378(3) Uani 1 1 d . . .
S3 S -0.23224(7) 0.54454(6) 0.18090(4) 0.0487(3) Uani 1 1 d . . .
B B -0.1177(2) 0.6575(2) 0.14003(17) 0.0325(10) Uani 1 1 d . . .
H1 H -0.0839(18) 0.6984(18) 0.1436(12) 0.016(9) Uiso 1 1 d . . .
N11 N -0.17482(17) 0.67576(18) 0.10649(12) 0.0360(8) Uani 1 1 d . . .
N12 N -0.22421(19) 0.71653(19) 0.04634(13) 0.0431(9) Uani 1 1 d . . .
N21 N -0.07844(17) 0.59405(17) 0.12254(11) 0.0319(7) Uani 1 1 d . . .
N22 N 0.00304(18) 0.53221(18) 0.09356(12) 0.0364(8) Uani 1 1 d . . .
N31 N -0.14499(17) 0.65116(16) 0.18776(11) 0.0330(7) Uani 1 1 d . . .
N32 N -0.19583(19) 0.62663(19) 0.25128(13) 0.0415(9) Uani 1 1 d . . .
C11 C -0.1628(2) 0.6972(2) 0.06435(14) 0.0373(9) Uani 1 1 d . . .
C12 C -0.2426(2) 0.6842(3) 0.11543(17) 0.0471(12) Uani 1 1 d . . .
H12A H -0.2641 0.6746 0.1425 0.057 Uiso 1 1 calc R . .
C13 C -0.2725(2) 0.7084(3) 0.07908(18) 0.0533(13) Uani 1 1 d . . .
H13A H -0.3189 0.7184 0.0762 0.064 Uiso 1 1 calc R . .
C14 C -0.2369(3) 0.7453(3) 0.00130(17) 0.0529(13) Uani 1 1 d . . .
C15 C -0.2013(3) 0.8137(3) -0.0023(2) 0.0648(16) Uani 1 1 d . . .
H15A H -0.1527 0.8073 0.0006 0.097 Uiso 1 1 calc R . .
H15B H -0.2173 0.8434 0.0212 0.097 Uiso 1 1 calc R . .
H15C H -0.2112 0.8340 -0.0309 0.097 Uiso 1 1 calc R . .
C16 C -0.3148(3) 0.7550(3) -0.0036(2) 0.0759(19) Uani 1 1 d . . .
H16A H -0.3377 0.7129 0.0037 0.114 Uiso 1 1 calc R . .
H16B H -0.3254 0.7675 -0.0340 0.114 Uiso 1 1 calc R . .
H16C H -0.3300 0.7906 0.0163 0.114 Uiso 1 1 calc R . .
C17 C -0.2126(3) 0.6969(3) -0.03437(19) 0.0674(16) Uani 1 1 d . . .
H17A H -0.1640 0.6903 -0.0315 0.101 Uiso 1 1 calc R . .
H17B H -0.2226 0.7157 -0.0634 0.101 Uiso 1 1 calc R . .
H17C H -0.2355 0.6537 -0.0311 0.101 Uiso 1 1 calc R . .
C21 C -0.0106(2) 0.5897(2) 0.11631(13) 0.0319(9) Uani 1 1 d . . .
C22 C -0.1076(2) 0.5382(2) 0.10240(16) 0.0410(10) Uani 1 1 d . . .
H22A H -0.1543 0.5286 0.1012 0.049 Uiso 1 1 calc R . .
C23 C -0.0586(2) 0.5001(2) 0.08490(16) 0.0456(11) Uani 1 1 d . . .
H23A H -0.0645 0.4591 0.0695 0.055 Uiso 1 1 calc R . .
C24 C 0.0715(2) 0.5060(3) 0.07823(17) 0.0469(11) Uani 1 1 d . . .
C25 C 0.1046(3) 0.5586(3) 0.0484(2) 0.0661(16) Uani 1 1 d . . .
H25A H 0.1110 0.6004 0.0649 0.099 Uiso 1 1 calc R . .
H25B H 0.0757 0.5671 0.0230 0.099 Uiso 1 1 calc R . .
H25C H 0.1482 0.5418 0.0383 0.099 Uiso 1 1 calc R . .
C26 C 0.0617(3) 0.4416(3) 0.0517(2) 0.0716(17) Uani 1 1 d . . .
H26A H 0.0344 0.4513 0.0257 0.107 Uiso 1 1 calc R . .
H26B H 0.0388 0.4081 0.0699 0.107 Uiso 1 1 calc R . .
H26C H 0.1055 0.4241 0.0426 0.107 Uiso 1 1 calc R . .
C27 C 0.1142(3) 0.4907(3) 0.11862(19) 0.0605(15) Uani 1 1 d . . .
H27A H 0.1208 0.5320 0.1356 0.091 Uiso 1 1 calc R . .
H27B H 0.1579 0.4731 0.1093 0.091 Uiso 1 1 calc R . .
H27C H 0.0913 0.4573 0.1369 0.091 Uiso 1 1 calc R . .
C31 C -0.1906(2) 0.6075(2) 0.20714(14) 0.0347(9) Uani 1 1 d . . .
C32 C -0.1232(2) 0.6974(2) 0.21935(15) 0.0414(10) Uani 1 1 d . . .
H32A H -0.0921 0.7328 0.2147 0.050 Uiso 1 1 calc R . .
C33 C -0.1546(3) 0.6827(3) 0.25781(17) 0.0509(12) Uani 1 1 d . . .
H33A H -0.1494 0.7065 0.2846 0.061 Uiso 1 1 calc R . .
C34 C -0.2440(3) 0.5987(3) 0.28472(16) 0.0493(12) Uani 1 1 d . . .
C35 C -0.2330(4) 0.6348(4) 0.3292(2) 0.083(2) Uani 1 1 d . . .
H35A H -0.2413 0.6830 0.3256 0.124 Uiso 1 1 calc R . .
H35B H -0.1867 0.6278 0.3390 0.124 Uiso 1 1 calc R . .
H35C H -0.2641 0.6166 0.3511 0.124 Uiso 1 1 calc R . .
C36 C -0.3160(3) 0.6117(3) 0.2690(2) 0.0665(16) Uani 1 1 d . . .
H36A H -0.3229 0.6601 0.2652 0.100 Uiso 1 1 calc R . .
H36B H -0.3478 0.5946 0.2909 0.100 Uiso 1 1 calc R . .
H36C H -0.3234 0.5888 0.2409 0.100 Uiso 1 1 calc R . .
C37 C -0.2309(3) 0.5234(3) 0.2914(2) 0.0611(14) Uani 1 1 d . . .
H37A H -0.2366 0.4999 0.2633 0.092 Uiso 1 1 calc R . .
H37B H -0.2629 0.5055 0.3129 0.092 Uiso 1 1 calc R . .
H37C H -0.1851 0.5168 0.3021 0.092 Uiso 1 1 calc R . .

loop_
_atom_site_aniso_label
_atom_site_aniso_U_11
_atom_site_aniso_U_22
_atom_site_aniso_U_33
_atom_site_aniso_U_23
_atom_site_aniso_U_13
_atom_site_aniso_U_12
Cd 0.0366(3) 0.0323(3) 0.0352(3) 0.000 0.000 -0.00336(17)
S1 0.0437(6) 0.0556(7) 0.0315(6) -0.0017(5) -0.0040(5) -0.0058(5)
S2 0.0320(5) 0.0363(6) 0.0450(6) 0.0029(5) -0.0075(4) -0.0032(4)
S3 0.0530(7) 0.0424(6) 0.0508(7) -0.0057(5) 0.0043(6) -0.0164(5)
B 0.033(2) 0.030(2) 0.034(2) 0.0039(19) 0.0000(19) 0.0000(18)
N11 0.0339(18) 0.0382(19) 0.0360(19) 0.0039(15) -0.0039(15) 0.0014(14)
N12 0.041(2) 0.040(2) 0.048(2) 0.0074(17) -0.0134(18) -0.0014(15)
N21 0.0303(17) 0.0319(17) 0.0336(18) -0.0006(14) -0.0030(14) -0.0022(13)
N22 0.0381(19) 0.0357(19) 0.0354(19) -0.0037(15) 0.0001(15) 0.0008(15)
N31 0.0332(18) 0.0307(17) 0.0350(19) -0.0016(14) 0.0003(14) -0.0012(13)
N32 0.044(2) 0.043(2) 0.038(2) -0.0022(16) 0.0078(16) -0.0064(16)
C11 0.039(2) 0.035(2) 0.038(2) -0.0024(18) -0.0101(18) -0.0023(17)
C12 0.034(2) 0.051(3) 0.056(3) 0.010(2) 0.002(2) 0.008(2)
C13 0.035(2) 0.058(3) 0.066(3) 0.013(3) -0.006(2) 0.006(2)
C14 0.062(3) 0.047(3) 0.049(3) 0.006(2) -0.027(2) -0.007(2)
C15 0.079(4) 0.049(3) 0.066(4) 0.015(3) -0.027(3) -0.015(3)
C16 0.072(4) 0.070(4) 0.086(5) 0.021(3) -0.049(4) -0.005(3)
C17 0.086(4) 0.065(4) 0.051(3) -0.002(3) -0.031(3) -0.007(3)
C21 0.034(2) 0.030(2) 0.031(2) 0.0020(16) -0.0029(16) 0.0004(15)
C22 0.034(2) 0.040(2) 0.050(3) -0.005(2) -0.0073(19) -0.0037(18)
C23 0.047(3) 0.039(2) 0.050(3) -0.012(2) -0.003(2) -0.004(2)
C24 0.045(3) 0.048(3) 0.048(3) -0.006(2) 0.007(2) 0.007(2)
C25 0.066(4) 0.074(4) 0.058(3) 0.006(3) 0.027(3) 0.005(3)
C26 0.067(4) 0.065(4) 0.082(4) -0.027(3) 0.016(3) 0.012(3)
C27 0.045(3) 0.071(4) 0.065(4) 0.005(3) 0.002(2) 0.021(3)
C31 0.035(2) 0.030(2) 0.040(2) 0.0009(17) 0.0021(17) -0.0016(16)
C32 0.043(2) 0.036(2) 0.045(3) -0.0079(19) 0.001(2) -0.0080(18)
C33 0.057(3) 0.055(3) 0.041(3) -0.014(2) 0.002(2) -0.012(2)
C34 0.054(3) 0.051(3) 0.043(3) 0.003(2) 0.013(2) -0.006(2)
C35 0.104(5) 0.096(5) 0.048(3) -0.007(3) 0.027(3) -0.032(4)
C36 0.052(3) 0.066(4) 0.081(4) 0.010(3) 0.020(3) 0.010(3)
C37 0.062(3) 0.060(3) 0.062(4) 0.016(3) 0.012(3) 0.005(3)

loop_
_atom_type_symbol
_atom_type_description
_atom_type_scat_dispersion_real
_atom_type_scat_dispersion_imag
_atom_type_scat_source
C C 0.0033 0.0016 'International Tables Vol C Tables 4.2.6.8 and 6.1.1.4'
H H 0.0000 0.0000 'International Tables Vol C Tables 4.2.6.8 and 6.1.1.4'
B B 0.0013 0.0007 'International Tables Vol C Tables 4.2.6.8 and 6.1.1.4'
N N 0.0061 0.0033 'International Tables Vol C Tables 4.2.6.8 and 6.1.1.4'
S S 0.1246 0.1234 'International Tables Vol C Tables 4.2.6.8 and 6.1.1.4'
Cd Cd -0.8075 1.2024 'International Tables Vol C Tables 4.2.6.8 and 6.1.1.4'

loop_
_geom_angle_atom_site_label_1
_geom_angle_atom_site_label_2
_geom_angle_atom_site_label_3
_geom_angle
_geom_angle_site_symmetry_1
_geom_angle_site_symmetry_3
_geom_angle_publ_flag
S1 Cd S1 101.15(6) . 6_464 ?
S1 Cd S2 112.81(4) . 6_464 ?
S1 Cd S2 104.84(4) 6_464 6_464 ?
S1 Cd S2 104.84(4) . . ?
S1 Cd S2 112.81(4) 6_464 . ?
S2 Cd S2 119.10(6) 6_464 . ?
C11 S1 Cd 106.86(14) . . ?
C21 S2 Cd 96.24(14) . . ?
N31 B N11 111.9(3) . . ?
N31 B N21 115.0(3) . . ?
N11 B N21 108.9(4) . . ?
C11 N11 C12 108.4(4) . . ?
C11 N11 B 123.5(4) . . ?
C12 N11 B 127.2(4) . . ?
C13 N12 C11 107.0(4) . . ?
C13 N12 C14 125.3(4) . . ?
C11 N12 C14 127.6(4) . . ?
C21 N21 C22 107.5(3) . . ?
C21 N21 B 125.9(3) . . ?
C22 N21 B 125.4(3) . . ?
C21 N22 C23 107.5(4) . . ?
C21 N22 C24 128.1(4) . . ?
C23 N22 C24 124.4(4) . . ?
C31 N31 C32 108.8(3) . . ?
C31 N31 B 132.5(3) . . ?
C32 N31 B 118.6(3) . . ?
C33 N32 C31 108.0(4) . . ?
C33 N32 C34 124.9(4) . . ?
C31 N32 C34 126.6(4) . . ?
N11 C11 N12 107.4(4) . . ?
N11 C11 S1 126.4(3) . . ?
N12 C11 S1 126.1(3) . . ?
C13 C12 N11 108.2(4) . . ?
C12 C13 N12 108.9(4) . . ?
N12 C14 C17 110.6(4) . . ?
N12 C14 C15 108.8(4) . . ?
C17 C14 C15 111.2(5) . . ?
N12 C14 C16 107.4(5) . . ?
C17 C14 C16 108.8(4) . . ?
C15 C14 C16 109.9(5) . . ?
N22 C21 N21 108.6(3) . . ?
N22 C21 S2 126.2(3) . . ?
N21 C21 S2 125.1(3) . . ?
C23 C22 N21 108.7(4) . . ?
C22 C23 N22 107.6(4) . . ?
C27 C24 C26 109.2(5) . . ?
C27 C24 N22 108.6(4) . . ?
C26 C24 N22 109.4(4) . . ?
C27 C24 C25 112.0(5) . . ?
C26 C24 C25 108.4(5) . . ?
N22 C24 C25 109.3(4) . . ?
N31 C31 N32 106.7(3) . . ?
N31 C31 S3 125.5(3) . . ?
N32 C31 S3 127.8(3) . . ?
C33 C32 N31 107.9(4) . . ?
C32 C33 N32 108.6(4) . . ?
N32 C34 C37 110.0(4) . . ?
N32 C34 C36 108.8(4) . . ?
C37 C34 C36 111.3(5) . . ?
N32 C34 C35 109.3(4) . . ?
C37 C34 C35 108.4(5) . . ?
C36 C34 C35 109.0(5) . . ?

loop_
_geom_bond_atom_site_label_1
_geom_bond_atom_site_label_2
_geom_bond_distance
_geom_bond_site_symmetry_2
_geom_bond_publ_flag
Cd S1 2.5610(12) . ?
Cd S1 2.5610(12) 6_464 ?
Cd S2 2.5662(11) 6_464 ?
Cd S2 2.5662(11) . ?
S1 C11 1.717(5) . ?
S2 C21 1.738(4) . ?
S3 C31 1.686(4) . ?
B N31 1.541(6) . ?
B N11 1.555(6) . ?
B N21 1.563(6) . ?
N11 C11 1.359(6) . ?
N11 C12 1.373(6) . ?
N12 C13 1.380(6) . ?
N12 C11 1.381(5) . ?
N12 C14 1.492(6) . ?
N21 C21 1.353(5) . ?
N21 C22 1.383(5) . ?
N22 C21 1.352(5) . ?
N22 C23 1.395(6) . ?
N22 C24 1.518(6) . ?
N31 C31 1.374(5) . ?
N31 C32 1.386(5) . ?
N32 C33 1.387(6) . ?
N32 C31 1.386(6) . ?
N32 C34 1.489(6) . ?
C12 C13 1.332(7) . ?
C14 C17 1.516(8) . ?
C14 C15 1.524(7) . ?
C14 C16 1.554(8) . ?
C22 C23 1.332(6) . ?
C24 C27 1.510(7) . ?
C24 C26 1.512(7) . ?
C24 C25 1.518(7) . ?
C32 C33 1.345(7) . ?
C34 C37 1.520(7) . ?
C34 C36 1.519(7) . ?
C34 C35 1.532(8) . ?
